data_9007926
loop_
_publ_author_name
'Maley, I. J.'
'Parsons, S.'
'Pulham, C. R.'

_publ_section_title
;
 Lead(IV) chloride at 150 K
 Note: sample at T = 150 K
;
_journal_name_full 'Acta Crystallographica, Section E'
_journal_page_first i79
_journal_page_last i81
_journal_paper_doi 10.1107/S1600536802015064
_journal_volume 58
_journal_year 2002
_chemical_formula_structural PbCl4
_chemical_formula_sum 'Cl4 Pb'
_space_group_IT_number 15
_symmetry_space_group_name_Hall '-I 2ya'
_symmetry_space_group_name_H-M 'I 1 2/a 1'
_cell_angle_alpha 90
_cell_angle_beta 115.83
_cell_angle_gamma 90
_cell_length_a 10.542
_cell_length_b 5.359
_cell_length_c 11.958
_cell_formula_units_Z 4
_cell_volume 608.067
_diffrn_ambient_temperature 150
_exptl_crystal_density_diffrn 3.812
_cod_original_formula_sum 'Pb Cl4'
_cod_database_code 9007926

loop_
_symmetry_equiv_pos_as_xyz
x,y,z
1/2+x,1/2+y,1/2+z
1/2-x,y,-z
-x,1/2+y,1/2-z
1/2+x,-y,z
+x,1/2-y,1/2+z
-x,-y,-z
1/2-x,1/2-y,1/2-z

loop_
_atom_site_aniso_label
_atom_site_aniso_U_11
_atom_site_aniso_U_22
_atom_site_aniso_U_33
_atom_site_aniso_U_12
_atom_site_aniso_U_13
_atom_site_aniso_U_23
Pb 0.01870 0.01840 0.01590 0.00000 0.00550 0.00000
Cl1 0.02190 0.02800 0.02390 -0.00450 0.00510 -0.00330
Cl2 0.03030 0.02700 0.02580 -0.00150 0.01300 0.00440

loop_
_atom_site_label
_atom_site_fract_x
_atom_site_fract_y
_atom_site_fract_z
_atom_site_U_iso_or_equiv
Pb 0.75000 0.25755 0.00000 0.01840
Cl1 0.55870 0.00500 -0.12920 0.02630
Cl2 0.81460 0.50920 -0.12920 0.02750

_cod_duplicate_entry 2201719
